data_1535863
loop_
_publ_author_name
'Nagornyi, P.G.'
'Kapshuk, A.A.'

_publ_section_title
;
 Synthesis and structure of a double phosphate K3Ti3P5O20
;
_journal_name_full 'Zhurnal Neorganicheskoi Khimii'
_journal_page_first 11
_journal_page_last 13
_journal_volume 38
_journal_year 1993
_chemical_formula_sum 'K3 O20 P5 Ti3'
_chemical_name_systematic 'K3 Ti3 (P O4)5'
_space_group_IT_number 29
_symmetry_space_group_name_Hall 'P -2bc -2c'
_symmetry_space_group_name_H-M 'P c 21 b'
_cell_angle_alpha 90
_cell_angle_beta 90
_cell_angle_gamma 90
_cell_formula_units_Z 4
_cell_length_a 6.288
_cell_length_b 14.658
_cell_length_c 18.059
_cell_volume 1664.489
_citation_journal_id_ASTM ZNOKAQ
_cod_data_source_file Nagornyi_ZNOKAQ_1993_1440.cif
_cod_data_source_block K3O20P5Ti3
_cod_original_sg_symbol_Hall 'P 2c -2ac (y,z,x)'
_cod_database_code 1535863

loop_
_symmetry_equiv_pos_as_xyz
x,y,z
-x,y+1/2,-z
x,y+1/2,-z+1/2
-x,y,z+1/2

loop_
_atom_site_label
_atom_site_type_symbol
_atom_site_fract_x
_atom_site_fract_y
_atom_site_fract_z
_atom_site_occupancy
_atom_site_U_iso_or_equiv
O17 O-2 0.1016 -0.0983 0.2297 1 0.0
P4 P+5 0.8635 0.0985 0.2802 1 0.0
O7 O-2 0.2614 0.1574 0.0622 1 0.0
Ti1 Ti+4 0.7505 0.25 0.1488 1 0.0
Ti3 Ti+4 0.7529 0.1174 0.4574 1 0.0
O10 O-2 0.4419 0.1143 0.4579 1 0.0
K2 K+1 0.3806 0.02 0.1545 1 0.0
P5 P+5 0.863 -0.0921 0.2271 1 0.0
P1 P+5 0.2577 0.3844 0.4943 1 0.0
O18 O-2 0.7441 -0.1208 0.1577 1 0.0
O19 O-2 0.7514 -0.1363 0.2939 1 0.0
O13 O-2 0.7536 0.078 0.3538 1 0.0
O9 O-2 0.0563 0.112 0.469 1 0.0
K1 K+1 0.3455 0.247 0.3231 1 0.0
O20 O-2 0.7474 0.2333 0.4279 1 0.0
O12 O-2 0.2698 0.1416 0.5876 1 0.0
Ti2 Ti+4 0.7541 0.3554 0.4475 1 0.0
O16 O-2 0.7908 0.0118 0.2297 1 0.0
O2 O-2 0.2644 0.4841 0.5119 1 0.0
O4 O-2 0.4368 0.3587 0.4426 1 0.0
O14 O-2 0.0976 0.1038 0.285 1 0.0
O1 O-2 0.2639 0.3263 0.5637 1 0.0
O15 O-2 0.7462 0.1773 0.2406 1 0.0
K3 K+1 0.3622 -0.0326 0.3535 1 0.0
O5 O-2 0.4391 0.2508 0.159 1 0.0
P3 P+5 0.2506 0.0898 0.5122 1 0.0
O6 O-2 0.0496 0.2467 0.152 1 0.0
O8 O-2 0.2577 0.3289 0.053 1 0.0
O11 O-2 0.2577 -0.0112 0.5305 1 0.0
P2 P+5 0.2525 0.245 0.105 1 0.0
O3 O-2 0.0572 0.3622 0.4481 1 0.0
